data_2214054
loop_
_publ_author_name
'Wei, Cui-E'
'Chen, Guang-Hua'
'Liu, Bing-Xin'

_publ_section_title
;Aqua(2,2'-diamino-4,4'-bi-1,3-thiazole-\k^2^<i>N</i>,<i>N</i>')(pyridine-2,6-dicarboxylato-\k^3^<i>O</i>,<i>N</i>,<i>O</i>')cobalt(II)
 tetrahydrate
;
_journal_coeditor_code BH2116
_journal_issue 7
_journal_name_full 'Acta Crystallographica Section E'
_journal_page_first m1964
_journal_page_last m1965
_journal_paper_doi 10.1107/S1600536807029595
_journal_volume 63
_journal_year 2007
_chemical_formula_iupac '[Co (C7 H3 N O4) (C6 H6 N4 S2) (H2 O)], 4H2 O'
_chemical_formula_moiety 'C13 H11 Co N5 O5 S2, 4(H2 O)'
_chemical_formula_sum 'C13 H19 Co N5 O9 S2'
_chemical_formula_weight 512.38
_chemical_name_systematic
;
Aqua(2,2'-diamino-4,4'-bi-1,3-thiazole-\k^2^<i>N</i>,<i>N</i>')(pyridine-
2,6-dicarboxylato-\k^3^<i>O</i>,<i>N</i>,<i>O</i>')cobalt(II) tetrahydrate
;
_space_group_IT_number 14
_symmetry_cell_setting monoclinic
_symmetry_space_group_name_Hall '-P 2ybc'
_symmetry_space_group_name_H-M 'P 1 21/c 1'
_atom_sites_solution_hydrogens geom
_atom_sites_solution_primary direct
_atom_sites_solution_secondary difmap
_audit_creation_method SHELXL97
_cell_angle_alpha 90.00
_cell_angle_beta 93.528(2)
_cell_angle_gamma 90.00
_cell_formula_units_Z 4
_cell_length_a 10.0259(15)
_cell_length_b 7.0956(11)
_cell_length_c 27.648(4)
_cell_measurement_reflns_used 4380
_cell_measurement_temperature 295(2)
_cell_measurement_theta_max 27.52
_cell_measurement_theta_min 2.04
_cell_volume 1963.1(5)
_computing_cell_refinement PROCESS-AUTO
_computing_data_collection 'PROCESS-AUTO (Rigaku, 1998)'
_computing_data_reduction 'CrystalStructure (Rigaku/MSC, 2002)'
_computing_molecular_graphics 'ORTEP-3 for Windows (Farrugia, 1997)'
_computing_publication_material 'WinGX (Farrugia, 1999)'
_computing_structure_refinement 'SHELXL97 (Sheldrick, 1997)'
_computing_structure_solution 'SIR92 (Altomare <i>et al.</i>,  1993)'
_diffrn_ambient_temperature 295(2)
_diffrn_detector_area_resol_mean 10.0
_diffrn_measured_fraction_theta_full 0.996
_diffrn_measured_fraction_theta_max 0.996
_diffrn_measurement_device_type 'Rigaku R-AXIS RAPID'
_diffrn_measurement_method \w
_diffrn_radiation_monochromator graphite
_diffrn_radiation_source 'fine-focus sealed tube'
_diffrn_radiation_type MoK\a
_diffrn_radiation_wavelength 0.71073
_diffrn_reflns_av_R_equivalents 0.0576
_diffrn_reflns_av_sigmaI/netI 0.0779
_diffrn_reflns_limit_h_max 13
_diffrn_reflns_limit_h_min -12
_diffrn_reflns_limit_k_max 9
_diffrn_reflns_limit_k_min -7
_diffrn_reflns_limit_l_max 35
_diffrn_reflns_limit_l_min -34
_diffrn_reflns_number 11819
_diffrn_reflns_theta_full 27.52
_diffrn_reflns_theta_max 27.52
_diffrn_reflns_theta_min 2.04
_diffrn_standards_decay_% 0
_diffrn_standards_interval_count 0
_diffrn_standards_interval_time 0
_diffrn_standards_number 0
_exptl_absorpt_coefficient_mu 1.146
_exptl_absorpt_correction_T_max 0.84
_exptl_absorpt_correction_T_min 0.76
_exptl_absorpt_correction_type multi-scan
_exptl_absorpt_process_details '(ABSCOR; Higashi, 1995)'
_exptl_crystal_colour red
_exptl_crystal_density_diffrn 1.734
_exptl_crystal_density_method 'not measured'
_exptl_crystal_description prism
_exptl_crystal_F_000 1052
_exptl_crystal_size_max 0.26
_exptl_crystal_size_mid 0.20
_exptl_crystal_size_min 0.15
_refine_diff_density_max 0.390
_refine_diff_density_min -0.533
_refine_ls_extinction_method none
_refine_ls_goodness_of_fit_ref 1.014
_refine_ls_hydrogen_treatment constr
_refine_ls_matrix_type full
_refine_ls_number_parameters 271
_refine_ls_number_reflns 4488
_refine_ls_number_restraints 0
_refine_ls_restrained_S_all 1.014
_refine_ls_R_factor_all 0.0899
_refine_ls_R_factor_gt 0.0483
_refine_ls_shift/su_max 0.001
_refine_ls_shift/su_mean 0.000
_refine_ls_structure_factor_coef Fsqd
_refine_ls_weighting_details 'calc w=1/[\s^2^(Fo^2^)+(0.041P)^2^] where P=(Fo^2^+2Fc^2^)/3'
_refine_ls_weighting_scheme calc
_refine_ls_wR_factor_gt 0.0955
_refine_ls_wR_factor_ref 0.1117
_reflns_number_gt 2781
_reflns_number_total 4488
_reflns_threshold_expression I>2\s(I)
_cod_data_source_file bh2116.cif
_cod_data_source_block I
_cod_original_cell_volume 1963.2(5)
_cod_original_sg_symbol_H-M 'P 21/c'
_cod_database_code 2214054
_cod_database_fobs_code 2214054

loop_
_symmetry_equiv_pos_as_xyz
'x, y, z'
'-x, y+1/2, -z+1/2'
'-x, -y, -z'
'x, -y-1/2, z-1/2'

loop_
_atom_site_type_symbol
_atom_site_label
_atom_site_fract_x
_atom_site_fract_y
_atom_site_fract_z
_atom_site_U_iso_or_equiv
_atom_site_adp_type
_atom_site_calc_flag
_atom_site_refinement_flags
_atom_site_occupancy
Co Co 0.70981(5) 0.52542(7) 0.673116(16) 0.02505(15) Uani d . 1
N N11 0.5102(3) 0.5782(4) 0.69340(9) 0.0249(7) Uani d . 1
N N12 0.3703(3) 0.5793(5) 0.62170(11) 0.0416(9) Uani d . 1
H H12A 0.4206 0.5889 0.5964 0.050 Uiso d R 1
H H12B 0.2843 0.5756 0.6136 0.050 Uiso d R 1
N N13 0.7381(3) 0.5238(4) 0.74861(9) 0.0246(7) Uani d . 1
N N14 0.9684(3) 0.4777(5) 0.76659(11) 0.0393(8) Uani d . 1
H H14A 0.9778 0.4265 0.7394 0.050 Uiso d R 1
H H14B 1.0317 0.4637 0.7900 0.050 Uiso d R 1
N N21 0.7092(3) 0.6023(4) 0.60086(9) 0.0238(7) Uani d . 1
O O1 0.9027(2) 0.3886(3) 0.66627(8) 0.0322(6) Uani d . 1
H H1A 0.9571 0.4446 0.6511 0.048 Uiso d R 1
H H1B 0.8962 0.2837 0.6563 0.048 Uiso d R 1
O O21 0.8075(2) 0.8037(3) 0.67166(8) 0.0318(6) Uani d . 1
O O22 0.8782(2) 1.0307(3) 0.62364(9) 0.0349(6) Uani d . 1
O O23 0.6270(2) 0.2834(3) 0.63337(8) 0.0315(6) Uani d . 1
O O24 0.5645(3) 0.1782(4) 0.55884(9) 0.0449(7) Uani d . 1
O O1W 0.4090(3) -0.1295(4) 0.54364(10) 0.0501(8) Uani d . 1
H H1WA 0.4614 -0.0438 0.5535 0.075 Uiso d R 1
H H1WB 0.4072 -0.1294 0.5134 0.075 Uiso d R 1
O O2W 0.9974(3) 0.2014(4) 0.55043(9) 0.0520(8) Uani d . 1
H H2WA 0.9544 0.1987 0.5232 0.078 Uiso d R 1
H H2WB 0.9475 0.1632 0.5717 0.078 Uiso d R 1
O O3W 1.0712(3) 0.5351(4) 0.59782(10) 0.0482(7) Uani d . 1
H H3WA 1.0734 0.6325 0.5828 0.072 Uiso d R 1
H H3WB 1.0465 0.4509 0.5799 0.072 Uiso d R 1
O O4W 1.1338(3) 0.8492(4) 0.54165(9) 0.0470(7) Uani d . 1
H H4WA 1.2153 0.8601 0.5443 0.070 Uiso d R 1
H H4WB 1.0993 0.9507 0.5499 0.070 Uiso d R 1
S S11 0.26088(9) 0.55446(15) 0.70815(4) 0.0358(3) Uani d . 1
S S12 0.80820(10) 0.54847(16) 0.83941(3) 0.0378(3) Uani d . 1
C C11 0.4991(4) 0.5664(5) 0.74335(12) 0.0263(8) Uani d . 1
C C12 0.3732(4) 0.5532(5) 0.75708(13) 0.0329(9) Uani d . 1
H H12 0.3502 0.5446 0.7891 0.039 Uiso calc R 1
C C13 0.3914(4) 0.5722(5) 0.67035(13) 0.0293(8) Uani d . 1
C C14 0.6233(3) 0.5582(5) 0.77352(12) 0.0268(8) Uani d . 1
C C15 0.6420(4) 0.5770(5) 0.82163(13) 0.0332(9) Uani d . 1
H H15 0.5748 0.6020 0.8425 0.040 Uiso calc R 1
C C16 0.8444(4) 0.5117(5) 0.77936(12) 0.0274(8) Uani d . 1
C C21 0.7622(3) 0.7664(5) 0.58793(12) 0.0246(8) Uani d . 1
C C22 0.7694(4) 0.8154(5) 0.53997(12) 0.0324(9) Uani d . 1
H H22 0.8062 0.9302 0.5315 0.039 Uiso calc R 1
C C23 0.7210(4) 0.6913(6) 0.50479(13) 0.0363(9) Uani d . 1
H H23 0.7231 0.7225 0.4722 0.044 Uiso calc R 1
C C24 0.6693(4) 0.5201(5) 0.51834(13) 0.0332(9) Uani d . 1
H H24 0.6381 0.4337 0.4950 0.040 Uiso calc R 1
C C25 0.6647(3) 0.4792(5) 0.56717(12) 0.0249(8) Uani d . 1
C C26 0.6130(4) 0.2984(5) 0.58774(13) 0.0298(8) Uani d . 1
C C27 0.8201(3) 0.8784(5) 0.63080(13) 0.0269(8) Uani d . 1

loop_
_atom_site_aniso_label
_atom_site_aniso_U_11
_atom_site_aniso_U_22
_atom_site_aniso_U_33
_atom_site_aniso_U_12
_atom_site_aniso_U_13
_atom_site_aniso_U_23
Co 0.0258(3) 0.0284(3) 0.0209(3) -0.0019(2) 0.00102(19) 0.0000(2)
N11 0.0250(17) 0.0282(18) 0.0219(15) -0.0007(12) 0.0037(12) 0.0019(13)
N12 0.0281(18) 0.069(3) 0.0275(17) 0.0025(16) -0.0039(14) -0.0014(17)
N13 0.0236(16) 0.0279(17) 0.0222(15) -0.0020(13) 0.0008(12) 0.0033(13)
N14 0.0272(18) 0.063(2) 0.0273(17) 0.0008(16) -0.0065(13) -0.0040(16)
N21 0.0253(16) 0.0238(17) 0.0221(15) -0.0044(12) -0.0006(12) -0.0020(13)
O1 0.0344(15) 0.0291(15) 0.0330(14) 0.0013(11) 0.0023(11) -0.0048(12)
O21 0.0390(16) 0.0353(16) 0.0209(13) -0.0092(12) -0.0005(11) -0.0014(12)
O22 0.0403(16) 0.0300(15) 0.0341(15) -0.0124(12) 0.0012(12) -0.0024(12)
O23 0.0394(16) 0.0256(14) 0.0295(14) -0.0043(11) 0.0039(11) 0.0027(12)
O24 0.0606(19) 0.0334(16) 0.0397(16) -0.0197(14) -0.0044(14) -0.0087(14)
O1W 0.062(2) 0.0436(18) 0.0450(17) -0.0232(15) 0.0053(14) -0.0062(15)
O2W 0.058(2) 0.060(2) 0.0384(16) -0.0206(16) 0.0055(14) -0.0009(15)
O3W 0.0499(18) 0.0456(18) 0.0491(18) -0.0084(14) 0.0023(14) 0.0041(15)
O4W 0.0489(18) 0.0468(18) 0.0451(17) -0.0039(14) 0.0018(14) 0.0022(14)
S11 0.0258(5) 0.0401(6) 0.0420(6) -0.0004(4) 0.0045(4) -0.0018(5)
S12 0.0423(6) 0.0492(7) 0.0214(5) -0.0010(5) -0.0027(4) -0.0007(5)
C11 0.032(2) 0.0211(19) 0.0265(19) -0.0015(15) 0.0054(15) 0.0001(15)
C12 0.032(2) 0.037(2) 0.030(2) 0.0015(17) 0.0068(16) 0.0007(18)
C13 0.028(2) 0.033(2) 0.027(2) 0.0002(16) 0.0000(16) -0.0020(17)
C14 0.031(2) 0.025(2) 0.0254(19) -0.0041(16) 0.0038(15) 0.0015(16)
C15 0.033(2) 0.040(2) 0.027(2) 0.0002(17) 0.0027(16) -0.0010(18)
C16 0.031(2) 0.027(2) 0.0235(18) -0.0018(16) -0.0027(15) 0.0025(16)
C21 0.0219(18) 0.024(2) 0.0277(19) -0.0013(15) 0.0001(15) -0.0019(16)
C22 0.040(2) 0.029(2) 0.028(2) -0.0080(17) -0.0019(17) 0.0065(17)
C23 0.049(3) 0.041(2) 0.0189(19) -0.0058(19) -0.0007(17) 0.0024(18)
C24 0.043(2) 0.033(2) 0.0228(19) -0.0084(18) 0.0011(16) -0.0070(17)
C25 0.0285(19) 0.0220(19) 0.0237(18) -0.0005(15) -0.0006(14) -0.0003(15)
C26 0.029(2) 0.031(2) 0.029(2) -0.0037(16) 0.0025(16) 0.0000(17)
C27 0.025(2) 0.026(2) 0.029(2) -0.0039(15) 0.0016(15) -0.0050(17)

loop_
_atom_type_symbol
_atom_type_description
_atom_type_scat_dispersion_real
_atom_type_scat_dispersion_imag
_atom_type_scat_source
C C 0.0033 0.0016 'International Tables Vol C Tables 4.2.6.8 and 6.1.1.4'
H H 0.0000 0.0000 'International Tables Vol C Tables 4.2.6.8 and 6.1.1.4'
N N 0.0061 0.0033 'International Tables Vol C Tables 4.2.6.8 and 6.1.1.4'
O O 0.0106 0.0060 'International Tables Vol C Tables 4.2.6.8 and 6.1.1.4'
S S 0.1246 0.1234 'International Tables Vol C Tables 4.2.6.8 and 6.1.1.4'
Co Co 0.3494 0.9721 'International Tables Vol C Tables 4.2.6.8 and 6.1.1.4'

loop_
_geom_angle_atom_site_label_1
_geom_angle_atom_site_label_2
_geom_angle_atom_site_label_3
_geom_angle
N21 Co N13 163.25(11)
N21 Co N11 105.01(11)
N13 Co N11 79.13(10)
N21 Co O23 75.06(10)
N13 Co O23 121.63(10)
N11 Co O23 86.38(10)
N21 Co O1 89.05(10)
N13 Co O1 91.00(10)
N11 Co O1 161.20(10)
O23 Co O1 85.27(9)
N21 Co O21 73.83(10)
N13 Co O21 89.42(10)
N11 Co O21 105.71(10)
O23 Co O21 148.60(9)
O1 Co O21 90.00(9)
C13 N11 C11 110.6(3)
C13 N11 Co 134.3(2)
C11 N11 Co 112.4(2)
C13 N12 H12A 136.5
C13 N12 H12B 110.3
H12A N12 H12B 113.3
C16 N13 C14 110.4(3)
C16 N13 Co 134.1(2)
C14 N13 Co 115.2(2)
C16 N14 H14A 118.0
C16 N14 H14B 117.7
H14A N14 H14B 119.3
C25 N21 C21 120.3(3)
C25 N21 Co 118.8(2)
C21 N21 Co 120.6(2)
Co O1 H1A 117.0
Co O1 H1B 113.1
H1A O1 H1B 108.7
C27 O21 Co 117.5(2)
C26 O23 Co 116.9(2)
H1WA O1W H1WB 107.5
H2WA O2W H2WB 108.8
H3WA O3W H3WB 109.6
H4WA O4W H4WB 108.7
C12 S11 C13 89.57(17)
C15 S12 C16 90.01(17)
C12 C11 N11 114.7(3)
C12 C11 C14 128.3(3)
N11 C11 C14 116.8(3)
C11 C12 S11 111.2(3)
C11 C12 H12 124.4
S11 C12 H12 124.4
N11 C13 N12 124.3(3)
N11 C13 S11 113.9(3)
N12 C13 S11 121.8(3)
C15 C14 N13 116.0(3)
C15 C14 C11 128.9(3)
N13 C14 C11 115.2(3)
C14 C15 S12 110.2(3)
C14 C15 H15 124.9
S12 C15 H15 124.9
N13 C16 N14 124.6(3)
N13 C16 S12 113.3(3)
N14 C16 S12 122.1(3)
N21 C21 C22 121.5(3)
N21 C21 C27 112.8(3)
C22 C21 C27 125.6(3)
C21 C22 C23 118.7(3)
C21 C22 H22 120.6
C23 C22 H22 120.6
C22 C23 C24 119.5(3)
C22 C23 H23 120.3
C24 C23 H23 120.3
C23 C24 C25 119.0(3)
C23 C24 H24 120.5
C25 C24 H24 120.5
N21 C25 C24 120.9(3)
N21 C25 C26 113.7(3)
C24 C25 C26 125.4(3)
O24 C26 O23 126.6(3)
O24 C26 C25 118.0(3)
O23 C26 C25 115.3(3)
O22 C27 O21 125.4(3)
O22 C27 C21 119.4(3)
O21 C27 C21 115.3(3)

loop_
_geom_bond_atom_site_label_1
_geom_bond_atom_site_label_2
_geom_bond_distance
Co N21 2.070(3)
Co N13 2.089(3)
Co N11 2.144(3)
Co O23 2.176(2)
Co O1 2.182(2)
Co O21 2.206(2)
N11 C13 1.316(4)
N11 C11 1.395(4)
N12 C13 1.350(4)
N12 H12A 0.8902
N12 H12B 0.8774
N13 C16 1.324(4)
N13 C14 1.399(4)
N14 C16 1.335(4)
N14 H14A 0.8454
N14 H14B 0.8832
N21 C25 1.334(4)
N21 C21 1.338(4)
O1 H1A 0.8126
O1 H1B 0.7954
O21 C27 1.261(4)
O22 C27 1.250(4)
O23 C26 1.265(4)
O24 C26 1.247(4)
O1W H1WA 0.8383
O1W H1WB 0.8346
O2W H2WA 0.8437
O2W H2WB 0.8397
O3W H3WA 0.8077
O3W H3WB 0.8042
O4W H4WA 0.8198
O4W H4WB 0.8369
S11 C12 1.706(4)
S11 C13 1.729(4)
S12 C15 1.720(4)
S12 C16 1.741(3)
C11 C12 1.344(5)
C11 C14 1.457(5)
C12 H12 0.9300
C14 C15 1.338(5)
C15 H15 0.9300
C21 C22 1.377(4)
C21 C27 1.513(4)
C22 C23 1.379(5)
C22 H22 0.9300
C23 C24 1.381(5)
C23 H23 0.9300
C24 C25 1.385(5)
C24 H24 0.9300
C25 C26 1.508(5)

loop_
_geom_hbond_atom_site_label_D
_geom_hbond_atom_site_label_H
_geom_hbond_atom_site_label_A
_geom_hbond_site_symmetry_A
_geom_hbond_distance_DH
_geom_hbond_distance_HA
_geom_hbond_distance_DA
_geom_hbond_angle_DHA
_geom_hbond_publ_flag
O1 H1A O3W . 0.81 2.02 2.812(4) 163 y
O1 H1B O22 1_545 0.80 2.01 2.804(3) 174 y
O1W H1WA O24 . 0.84 1.88 2.701(4) 164 y
O1W H1WB O24 3_656 0.84 2.06 2.883(4) 167 y
O2W H2WA O4W 3_766 0.84 1.98 2.816(4) 171 y
O2W H2WB O22 1_545 0.84 1.88 2.700(4) 163 y
O3W H3WA O4W . 0.81 2.03 2.809(4) 163 y
O3W H3WB O2W . 0.81 2.00 2.784(4) 165 y
O4W H4WA O1W 1_665 0.82 1.94 2.760(4) 173 y
O4W H4WB O2W 1_565 0.84 2.05 2.866(4) 164 y
N12 H12A O1W 1_565 0.89 2.47 3.030(4) 121 no
N12 H12B O3W 1_455 0.88 2.17 3.047(4) 173 y
N14 H14A O1 . 0.85 2.13 2.881(4) 148 no
N14 H14B O21 2_746 0.88 2.19 3.003(4) 152 no
N14 H14B O22 2_746 0.88 2.55 3.338(4) 150 no
